data_7158941
loop_
_publ_author_name
'Hsueh, Nai-Chen'
'Chang, Meng-Yang'

_publ_section_title
;
 Tandem cyclocondensation of 1,3-bis-sulfonylpropan-2-ones with
 arylaldehydes. One-pot synthesis of tris-sulfonyl 3-arylphenols
;
_journal_name_full 'Organic &amp; Biomolecular Chemistry'
_journal_paper_doi 10.1039/D2OB01703B
_journal_year 2022
_chemical_formula_moiety 'C32 H26 O7 S3, C H2 Cl2'
_chemical_formula_sum 'C33 H28 Cl2 O7 S3'
_chemical_formula_weight 703.63
_space_group_crystal_system monoclinic
_space_group_IT_number 14
_space_group_name_Hall '-P 2yn'
_space_group_name_H-M_alt 'P 1 21/n 1'
_atom_sites_solution_hydrogens geom
_atom_sites_solution_primary dual
_audit_creation_date 2020-05-24
_audit_creation_method
;
Olex2 1.3-ac4
(compiled 2019.04.23 svn.r3594 for Rigaku Oxford Diffraction, GUI svn.r5739)
;
_audit_update_record
;
2020-12-08 deposited with the CCDC.	2022-10-14 downloaded from the CCDC.
;
_cell_angle_alpha 90
_cell_angle_beta 92.164(3)
_cell_angle_gamma 90
_cell_formula_units_Z 4
_cell_length_a 8.5479(3)
_cell_length_b 20.0152(6)
_cell_length_c 18.6210(6)
_cell_measurement_reflns_used 10727
_cell_measurement_temperature 113(2)
_cell_measurement_theta_max 26.5250
_cell_measurement_theta_min 2.3040
_cell_volume 3183.56(18)
_computing_cell_refinement 'CrysAlisPro 1.171.41.56a (Rigaku OD, 2020)'
_computing_data_collection 'CrysAlisPro 1.171.41.56a (Rigaku OD, 2020)'
_computing_data_reduction 'CrysAlisPro 1.171.41.56a (Rigaku OD, 2020)'
_computing_molecular_graphics 'Olex2 (Dolomanov et al., 2009)'
_computing_publication_material 'Olex2 (Dolomanov et al., 2009)'
_computing_structure_refinement 'ShelXL (Sheldrick, 2015)'
_computing_structure_solution 'ShelXT (Sheldrick, 2015)'
_diffrn_ambient_temperature 113(2)
_diffrn_detector 'Hybrid Pixel Array Detector'
_diffrn_detector_area_resol_mean 10.0000
_diffrn_measured_fraction_theta_full 0.995
_diffrn_measured_fraction_theta_max 0.950
_diffrn_measurement_details
;
List of Runs (angles in degrees, time in seconds):

  # Type    Start    End  Width  t~exp~   \w     \q     \k     \f   Frames
#--------------------------------------------------------------------------
  1  \w     -2.00  26.00   0.50  120.90    --   10.60  82.00 -60.00   56
  2  \w    -78.00  25.00   0.50  120.90    --   10.60 -57.00-150.00  206
  3  \w    -78.00  36.00   0.50  120.90    --   10.60 -77.00 -30.00  228
  4  \w    -15.00  58.00   0.50  120.90    --   10.60  82.00 -90.00  146
  5  \w    -16.00   9.00   0.50  120.90    --   10.60  82.00   0.00   50
  6  \w     -5.00  54.00   0.50  120.90    --   10.60  82.00  30.00  118
  7  \w   -100.00 -46.00   0.50  120.90    --  -10.90 -77.00 -60.00  108
  8  \w    -34.00  -7.00   0.50  120.90    --  -10.90  77.00  30.00   54
  9  \w     21.00  67.00   0.50  120.90    --  -10.90  77.00  30.00   92
 10  \w    -99.00 -69.00   0.50  120.90    --  -10.90 -77.00-120.00   60
;
_diffrn_measurement_device 'four-circle diffractometer'
_diffrn_measurement_device_type 'XtaLAB Pro II AFC12 (RINC): Kappa single'
_diffrn_measurement_method '\w scans'
_diffrn_orient_matrix_type 'CrysAlisPro convention (1999,Acta A55,543-557)'
_diffrn_orient_matrix_UB_11 -0.0248259000
_diffrn_orient_matrix_UB_12 -0.0140357000
_diffrn_orient_matrix_UB_13 -0.0334776000
_diffrn_orient_matrix_UB_21 -0.0175140000
_diffrn_orient_matrix_UB_22 0.0324196000
_diffrn_orient_matrix_UB_23 -0.0134688000
_diffrn_orient_matrix_UB_31 0.0773022000
_diffrn_orient_matrix_UB_32 0.0028676000
_diffrn_orient_matrix_UB_33 -0.0122379000
_diffrn_radiation_monochromator mirror
_diffrn_radiation_probe x-ray
_diffrn_radiation_type 'Mo K\a'
_diffrn_radiation_wavelength 0.71073
_diffrn_reflns_av_R_equivalents 0.0733
_diffrn_reflns_av_unetI/netI 0.0700
_diffrn_reflns_Laue_measured_fraction_full 0.995
_diffrn_reflns_Laue_measured_fraction_max 0.950
_diffrn_reflns_limit_h_max 10
_diffrn_reflns_limit_h_min -10
_diffrn_reflns_limit_k_max 25
_diffrn_reflns_limit_k_min -24
_diffrn_reflns_limit_l_max 23
_diffrn_reflns_limit_l_min -23
_diffrn_reflns_number 27467
_diffrn_reflns_point_group_measured_fraction_full 0.995
_diffrn_reflns_point_group_measured_fraction_max 0.950
_diffrn_reflns_theta_full 25.242
_diffrn_reflns_theta_max 26.955
_diffrn_reflns_theta_min 2.189
_diffrn_source 'micro-focus sealed X-ray tube'
_diffrn_source_type 'Rigaku (Mo) X-ray Source'
_exptl_absorpt_coefficient_mu 0.449
_exptl_absorpt_correction_T_max 1.00000
_exptl_absorpt_correction_T_min 0.50415
_exptl_absorpt_correction_type multi-scan
_exptl_absorpt_process_details
;
CrysAlisPro 1.171.41.56a (Rigaku Oxford Diffraction, 2020)
Empirical absorption correction using spherical harmonics,
 implemented in SCALE3 ABSPACK scaling algorithm.
;
_exptl_crystal_colour 'clear light colourless'
_exptl_crystal_colour_lustre clear
_exptl_crystal_colour_modifier light
_exptl_crystal_colour_primary colourless
_exptl_crystal_density_diffrn 1.468
_exptl_crystal_description block
_exptl_crystal_F_000 1456
_exptl_crystal_size_max 0.2
_exptl_crystal_size_mid 0.2
_exptl_crystal_size_min 0.1
_refine_diff_density_max 0.670
_refine_diff_density_min -0.677
_refine_diff_density_rms 0.103
_refine_ls_extinction_method none
_refine_ls_goodness_of_fit_ref 1.176
_refine_ls_hydrogen_treatment constr
_refine_ls_matrix_type full
_refine_ls_number_parameters 408
_refine_ls_number_reflns 6572
_refine_ls_number_restraints 198
_refine_ls_restrained_S_all 1.170
_refine_ls_R_factor_all 0.1271
_refine_ls_R_factor_gt 0.0993
_refine_ls_shift/su_max 0.000
_refine_ls_shift/su_mean 0.000
_refine_ls_structure_factor_coef Fsqd
_refine_ls_weighting_details 'w=1/[\s^2^(Fo^2^)+(0.0372P)^2^+20.1115P] where P=(Fo^2^+2Fc^2^)/3'
_refine_ls_weighting_scheme calc
_refine_ls_wR_factor_gt 0.2066
_refine_ls_wR_factor_ref 0.2170
_reflns_Friedel_coverage 0.000
_reflns_number_gt 5080
_reflns_number_total 6572
_reflns_threshold_expression 'I > 2\s(I)'
_cod_data_source_file d2ob01703b2.cif
_cod_data_source_block k10905-myc-e
_cod_database_code 7158941
_shelx_shelxl_version_number 2018/3
_shelx_space_group_comment
;
The symmetry employed for this shelxl refinement is uniquely defined
by the following loop, which should always be used as a source of
symmetry information in preference to the above space-group names.
They are only intended as comments.
;
_diffrn_oxdiff_digest_frames
;
01ddbe9d5860061b1a19c41bca62acb85b000253368
;
_reflns_odcompleteness_completeness 99.33
_reflns_odcompleteness_iscentric 1
_reflns_odcompleteness_theta 26.32
_olex2_refinement_description
;
1. Fixed Uiso
 At 1.2 times of:
  All C(H) groups, All C(H,H) groups
 At 1.5 times of:
  All C(H,H,H) groups, All O(H) groups
2. Uiso/Uaniso restraints and constraints
Uanis(C1) \\sim Ueq, Uanis(C2) \\sim Ueq, Uanis(C3) \\sim Ueq, Uanis(C4) \\sim
Ueq, Uanis(C5) \\sim Ueq, Uanis(C6) \\sim Ueq, Uanis(C7) \\sim Ueq, Uanis(C8)
\\sim Ueq, Uanis(C9) \\sim Ueq, Uanis(C10) \\sim Ueq, Uanis(C11) \\sim Ueq,
Uanis(C12) \\sim Ueq, Uanis(C13) \\sim Ueq, Uanis(C14) \\sim Ueq, Uanis(C15)
\\sim Ueq, Uanis(C16) \\sim Ueq, Uanis(C17) \\sim Ueq, Uanis(C18) \\sim Ueq,
Uanis(C19) \\sim Ueq, Uanis(C20) \\sim Ueq, Uanis(C21) \\sim Ueq, Uanis(C22)
\\sim Ueq, Uanis(C23) \\sim Ueq, Uanis(C24) \\sim Ueq, Uanis(C25) \\sim Ueq,
Uanis(C26) \\sim Ueq, Uanis(C27) \\sim Ueq, Uanis(C28) \\sim Ueq, Uanis(C29)
\\sim Ueq, Uanis(C30) \\sim Ueq, Uanis(C31) \\sim Ueq, Uanis(C32) \\sim Ueq,
Uanis(C33) \\sim Ueq: with sigma of 0.01 and sigma for terminal atoms of 0.01
3.a Secondary CH2 refined with riding coordinates:
 C7(H7A,H7B), C33(H33A,H33B)
3.b Aromatic/amide H refined with riding coordinates:
 C2(H2), C9(H9), C10(H10), C11(H11), C12(H12), C13(H13), C15(H15), C16(H16),
 C17(H17), C18(H18), C19(H19), C21(H21), C22(H22), C24(H24), C25(H25), C28(H28),
  C29(H29), C30(H30), C31(H31), C32(H32)
3.c Idealised Me refined as rotating group:
 C26(H26A,H26B,H26C)
3.d Idealised tetrahedral OH refined as rotating group:
 O1(H1)
;
_olex2_submission_special_instructions 'No special instructions were received'
_oxdiff_exptl_absorpt_empirical_details
;
Empirical correction (ABSPACK) includes:
- Absorption correction using spherical harmonics
- Frame scaling
;
_oxdiff_exptl_absorpt_empirical_full_max 1.633
_oxdiff_exptl_absorpt_empirical_full_min 0.546

loop_
_space_group_symop_operation_xyz
'x, y, z'
'-x+1/2, y+1/2, -z+1/2'
'-x, -y, -z'
'x-1/2, -y-1/2, z-1/2'

loop_
_atom_site_label
_atom_site_type_symbol
_atom_site_fract_x
_atom_site_fract_y
_atom_site_fract_z
_atom_site_U_iso_or_equiv
_atom_site_adp_type
_atom_site_occupancy
_atom_site_site_symmetry_order
_atom_site_calc_flag
_atom_site_refinement_flags_posn
_atom_site_refinement_flags_adp
_atom_site_refinement_flags_occupancy
_atom_site_disorder_assembly
_atom_site_disorder_group
S1 S 0.69195(16) 0.35360(7) 0.34492(8) 0.0237(3) Uani 1 1 d . . . . .
S2 S 0.47029(18) 0.46201(7) 0.17093(8) 0.0269(3) Uani 1 1 d . . . . .
S3 S 0.02199(16) 0.55446(7) 0.35580(8) 0.0231(3) Uani 1 1 d . . . . .
O1 O 0.2540(5) 0.4934(2) 0.4693(2) 0.0297(9) Uani 1 1 d . . . . .
H1 H 0.159903 0.500800 0.470987 0.045 Uiso 1 1 calc GR . . . .
O2 O 0.5897(5) 0.3151(2) 0.2992(2) 0.0320(10) Uani 1 1 d . . . . .
O3 O 0.6763(5) 0.3480(2) 0.4215(2) 0.0339(10) Uani 1 1 d . . . . .
O4 O 0.3463(5) 0.4269(2) 0.1344(2) 0.0350(10) Uani 1 1 d . . . . .
O5 O 0.6218(5) 0.4304(2) 0.1746(2) 0.0376(11) Uani 1 1 d . . . . .
O6 O -0.0861(5) 0.5496(2) 0.2961(2) 0.0303(9) Uani 1 1 d . . . . .
O7 O -0.0263(5) 0.5266(2) 0.4238(2) 0.0295(9) Uani 1 1 d . . . . .
C1 C 0.2961(7) 0.4930(3) 0.3995(3) 0.0246(12) Uani 1 1 d . U . . .
C2 C 0.4474(7) 0.4712(3) 0.3895(3) 0.0242(12) Uani 1 1 d . U . . .
H2 H 0.511708 0.461517 0.429589 0.029 Uiso 1 1 calc R . . . .
C3 C 0.5057(6) 0.4633(3) 0.3218(3) 0.0247(12) Uani 1 1 d . U . . .
C4 C 0.4123(6) 0.4793(3) 0.2614(3) 0.0227(12) Uani 1 1 d . U . . .
C5 C 0.2621(6) 0.5088(3) 0.2698(3) 0.0215(11) Uani 1 1 d . U . . .
C6 C 0.2053(6) 0.5158(3) 0.3402(3) 0.0226(12) Uani 1 1 d . U . . .
C7 C 0.6753(6) 0.4408(3) 0.3217(3) 0.0257(12) Uani 1 1 d . U . . .
H7A H 0.737131 0.467204 0.355909 0.031 Uiso 1 1 calc R . . . .
H7B H 0.716107 0.447957 0.274371 0.031 Uiso 1 1 calc R . . . .
C8 C 0.8882(7) 0.3364(3) 0.3239(3) 0.0279(13) Uani 1 1 d . U . . .
C9 C 1.0051(7) 0.3439(3) 0.3756(4) 0.0365(15) Uani 1 1 d . U . . .
H9 H 0.983161 0.356531 0.422240 0.044 Uiso 1 1 calc R . . . .
C10 C 1.1605(8) 0.3319(3) 0.3554(4) 0.0446(18) Uani 1 1 d . U . . .
H10 H 1.242610 0.336177 0.389297 0.054 Uiso 1 1 calc R . . . .
C11 C 1.1909(8) 0.3140(3) 0.2867(5) 0.0489(19) Uani 1 1 d . U . . .
H11 H 1.293620 0.306001 0.274418 0.059 Uiso 1 1 calc R . . . .
C12 C 1.0710(9) 0.3074(4) 0.2349(4) 0.0502(19) Uani 1 1 d . U . . .
H12 H 1.093140 0.295202 0.188174 0.060 Uiso 1 1 calc R . . . .
C13 C 0.9165(8) 0.3194(3) 0.2535(4) 0.0403(16) Uani 1 1 d . U . . .
H13 H 0.834663 0.315949 0.219374 0.048 Uiso 1 1 calc R . . . .
C14 C 0.4927(7) 0.5410(3) 0.1306(3) 0.0277(13) Uani 1 1 d . U . . .
C15 C 0.5899(8) 0.5873(3) 0.1655(4) 0.0379(15) Uani 1 1 d . U . . .
H15 H 0.645767 0.576399 0.207699 0.045 Uiso 1 1 calc R . . . .
C16 C 0.6009(10) 0.6509(4) 0.1350(4) 0.0506(19) Uani 1 1 d . U . . .
H16 H 0.662615 0.683700 0.157404 0.061 Uiso 1 1 calc R . . . .
C17 C 0.5192(10) 0.6645(4) 0.0714(4) 0.052(2) Uani 1 1 d . U . . .
H17 H 0.524450 0.707327 0.052214 0.062 Uiso 1 1 calc R . . . .
C18 C 0.4311(9) 0.6175(4) 0.0354(4) 0.0489(19) Uani 1 1 d . U . . .
H18 H 0.383418 0.627246 -0.009051 0.059 Uiso 1 1 calc R . . . .
C19 C 0.4136(8) 0.5546(3) 0.0665(3) 0.0343(14) Uani 1 1 d . U . . .
H19 H 0.349681 0.522486 0.044349 0.041 Uiso 1 1 calc R . . . .
C20 C 0.1686(7) 0.5390(3) 0.2077(3) 0.0263(12) Uani 1 1 d . U . . .
C21 C 0.0680(7) 0.5002(3) 0.1643(3) 0.0319(14) Uani 1 1 d . U . . .
H21 H 0.055087 0.455069 0.174143 0.038 Uiso 1 1 calc R . . . .
C22 C -0.0119(8) 0.5289(4) 0.1070(4) 0.0418(16) Uani 1 1 d . U . . .
H22 H -0.079022 0.502869 0.078188 0.050 Uiso 1 1 calc R . . . .
C23 C 0.0063(8) 0.5971(4) 0.0911(4) 0.0411(17) Uani 1 1 d . U . . .
C24 C 0.0989(8) 0.6348(3) 0.1359(3) 0.0367(15) Uani 1 1 d . U . . .
H24 H 0.106207 0.680540 0.127823 0.044 Uiso 1 1 calc R . . . .
C25 C 0.1830(7) 0.6065(3) 0.1934(3) 0.0286(13) Uani 1 1 d . U . . .
H25 H 0.248952 0.632879 0.222390 0.034 Uiso 1 1 calc R . . . .
C26 C -0.0774(10) 0.6272(5) 0.0247(4) 0.063(2) Uani 1 1 d . U . . .
H26A H -0.093704 0.674098 0.032261 0.095 Uiso 1 1 calc GR . . . .
H26B H -0.176649 0.605494 0.016599 0.095 Uiso 1 1 calc GR . . . .
H26C H -0.014471 0.620910 -0.016347 0.095 Uiso 1 1 calc GR . . . .
C27 C 0.0668(6) 0.6391(3) 0.3714(3) 0.0237(12) Uani 1 1 d . U . . .
C28 C -0.0033(7) 0.6877(3) 0.3290(3) 0.0294(13) Uani 1 1 d . U . . .
H28 H -0.070608 0.676320 0.290557 0.035 Uiso 1 1 calc R . . . .
C29 C 0.0292(8) 0.7550(3) 0.3454(4) 0.0384(16) Uani 1 1 d . U . . .
H29 H -0.019046 0.788813 0.318429 0.046 Uiso 1 1 calc R . . . .
C30 C 0.1322(8) 0.7707(3) 0.4013(3) 0.0329(14) Uani 1 1 d . U . . .
H30 H 0.155305 0.815286 0.411076 0.039 Uiso 1 1 calc R . . . .
C31 C 0.2014(8) 0.7216(3) 0.4429(3) 0.0346(15) Uani 1 1 d . U . . .
H31 H 0.270526 0.732840 0.480715 0.042 Uiso 1 1 calc R . . . .
C32 C 0.1679(7) 0.6554(3) 0.4283(3) 0.0317(14) Uani 1 1 d . U . . .
H32 H 0.213150 0.621835 0.456759 0.038 Uiso 1 1 calc R . . . .
Cl1 Cl 0.3125(4) 0.27335(15) 0.53800(14) 0.0937(10) Uani 1 1 d . . . . .
Cl2 Cl 0.4455(2) 0.35561(10) 0.65314(11) 0.0552(5) Uani 1 1 d . . . . .
C33 C 0.3866(10) 0.3530(4) 0.5615(4) 0.0533(19) Uani 1 1 d . U . . .
H33A H 0.475224 0.363237 0.532369 0.064 Uiso 1 1 calc R . . . .
H33B H 0.306490 0.386443 0.551746 0.064 Uiso 1 1 calc R . . . .

loop_
_atom_site_aniso_label
_atom_site_aniso_U_11
_atom_site_aniso_U_22
_atom_site_aniso_U_33
_atom_site_aniso_U_23
_atom_site_aniso_U_13
_atom_site_aniso_U_12
S1 0.0206(7) 0.0203(7) 0.0299(7) 0.0017(6) -0.0034(6) 0.0014(5)
S2 0.0341(8) 0.0179(7) 0.0288(7) 0.0006(6) 0.0036(6) 0.0054(6)
S3 0.0196(7) 0.0212(7) 0.0284(7) 0.0010(6) 0.0005(5) -0.0006(5)
O1 0.030(2) 0.033(2) 0.027(2) 0.0006(18) 0.0045(17) 0.0042(19)
O2 0.026(2) 0.026(2) 0.044(3) -0.0023(19) -0.0021(19) 0.0007(17)
O3 0.034(2) 0.032(2) 0.035(2) 0.006(2) -0.0037(18) 0.0068(19)
O4 0.045(3) 0.023(2) 0.037(2) -0.0060(19) 0.001(2) -0.0011(19)
O5 0.043(3) 0.035(2) 0.035(2) 0.004(2) 0.010(2) 0.017(2)
O6 0.027(2) 0.028(2) 0.036(2) -0.0034(19) 0.0032(18) -0.0037(18)
O7 0.026(2) 0.032(2) 0.031(2) 0.0049(19) 0.0056(17) -0.0015(17)
C1 0.029(3) 0.018(3) 0.027(3) -0.001(2) 0.005(2) -0.005(2)
C2 0.028(3) 0.014(2) 0.030(3) 0.002(2) -0.006(2) -0.002(2)
C3 0.021(3) 0.015(2) 0.037(3) 0.001(2) 0.001(2) -0.004(2)
C4 0.022(3) 0.018(3) 0.028(3) 0.000(2) 0.005(2) -0.004(2)
C5 0.020(3) 0.014(2) 0.030(3) 0.000(2) -0.002(2) -0.005(2)
C6 0.016(3) 0.017(2) 0.034(3) 0.000(2) -0.002(2) -0.001(2)
C7 0.021(3) 0.016(2) 0.041(3) 0.001(2) 0.004(2) -0.004(2)
C8 0.022(3) 0.021(3) 0.041(3) -0.004(3) -0.003(2) 0.000(2)
C9 0.034(3) 0.029(3) 0.046(4) -0.003(3) -0.003(3) 0.006(3)
C10 0.030(3) 0.035(3) 0.068(5) 0.007(3) -0.012(3) 0.001(3)
C11 0.030(3) 0.035(4) 0.083(5) -0.006(4) 0.011(3) 0.003(3)
C12 0.046(4) 0.043(4) 0.063(5) -0.008(4) 0.015(4) 0.003(3)
C13 0.026(3) 0.043(4) 0.052(4) -0.004(3) 0.003(3) 0.000(3)
C14 0.036(3) 0.021(3) 0.026(3) 0.008(2) 0.011(2) 0.006(2)
C15 0.047(4) 0.028(3) 0.039(3) 0.005(3) 0.008(3) -0.003(3)
C16 0.066(5) 0.036(4) 0.052(4) -0.001(3) 0.024(4) -0.008(3)
C17 0.068(5) 0.037(4) 0.052(4) 0.018(3) 0.026(4) 0.010(3)
C18 0.059(4) 0.049(4) 0.040(4) 0.014(3) 0.016(3) 0.018(4)
C19 0.039(3) 0.027(3) 0.038(3) 0.003(3) 0.009(3) 0.008(3)
C20 0.028(3) 0.028(3) 0.023(3) 0.004(2) 0.001(2) 0.007(2)
C21 0.038(3) 0.031(3) 0.027(3) -0.002(3) 0.001(3) 0.006(3)
C22 0.042(4) 0.048(4) 0.036(3) -0.005(3) -0.003(3) 0.004(3)
C23 0.039(4) 0.051(4) 0.033(3) 0.011(3) 0.003(3) 0.018(3)
C24 0.042(4) 0.033(3) 0.036(3) 0.012(3) 0.013(3) 0.013(3)
C25 0.030(3) 0.023(3) 0.033(3) 0.009(3) 0.011(3) 0.006(2)
C26 0.068(5) 0.072(5) 0.049(4) 0.020(4) 0.001(4) 0.024(4)
C27 0.022(3) 0.021(3) 0.029(3) -0.006(2) 0.006(2) 0.005(2)
C28 0.025(3) 0.031(3) 0.032(3) 0.001(3) -0.006(2) 0.004(2)
C29 0.049(4) 0.027(3) 0.040(4) 0.007(3) 0.002(3) 0.012(3)
C30 0.046(4) 0.020(3) 0.033(3) 0.000(3) 0.005(3) 0.004(3)
C31 0.043(4) 0.029(3) 0.031(3) -0.003(3) -0.006(3) 0.000(3)
C32 0.041(3) 0.022(3) 0.031(3) 0.001(3) -0.006(3) 0.002(3)
Cl1 0.113(2) 0.101(2) 0.0680(16) -0.0336(15) 0.0213(15) -0.0491(17)
Cl2 0.0597(12) 0.0474(11) 0.0588(12) -0.0081(9) 0.0080(9) -0.0055(9)
C33 0.056(4) 0.049(4) 0.056(4) 0.005(4) 0.005(4) -0.006(4)

loop_
_atom_type_symbol
_atom_type_description
_atom_type_scat_dispersion_real
_atom_type_scat_dispersion_imag
_atom_type_scat_source
C C 0.0033 0.0016 'International Tables Vol C Tables 4.2.6.8 and 6.1.1.4'
H H 0.0000 0.0000 'International Tables Vol C Tables 4.2.6.8 and 6.1.1.4'
Cl Cl 0.1484 0.1585 'International Tables Vol C Tables 4.2.6.8 and 6.1.1.4'
O O 0.0106 0.0060 'International Tables Vol C Tables 4.2.6.8 and 6.1.1.4'
S S 0.1246 0.1234 'International Tables Vol C Tables 4.2.6.8 and 6.1.1.4'

loop_
_geom_angle_atom_site_label_1
_geom_angle_atom_site_label_2
_geom_angle_atom_site_label_3
_geom_angle
_geom_angle_site_symmetry_1
_geom_angle_site_symmetry_3
_geom_angle_publ_flag
O2 S1 O3 118.1(3) . . ?
O2 S1 C7 109.9(3) . . ?
O2 S1 C8 109.2(3) . . ?
O3 S1 C7 107.7(3) . . ?
O3 S1 C8 109.1(3) . . ?
C8 S1 C7 101.6(3) . . ?
O4 S2 O5 117.3(3) . . ?
O4 S2 C4 108.3(3) . . ?
O4 S2 C14 109.2(3) . . ?
O5 S2 C4 108.5(3) . . ?
O5 S2 C14 107.6(3) . . ?
C14 S2 C4 105.2(3) . . ?
O6 S3 O7 117.1(2) . . ?
O6 S3 C6 113.1(3) . . ?
O6 S3 C27 109.0(3) . . ?
O7 S3 C6 104.8(3) . . ?
O7 S3 C27 107.0(3) . . ?
C27 S3 C6 104.9(3) . . ?
O1 C1 C2 114.3(5) . . ?
O1 C1 C6 126.3(5) . . ?
C2 C1 C6 119.4(5) . . ?
C3 C2 C1 121.9(5) . . ?
C2 C3 C4 119.7(5) . . ?
C2 C3 C7 114.3(5) . . ?
C4 C3 C7 125.8(5) . . ?
C3 C4 S2 122.7(4) . . ?
C3 C4 C5 119.8(5) . . ?
C5 C4 S2 117.5(4) . . ?
C4 C5 C20 122.3(5) . . ?
C6 C5 C4 118.9(5) . . ?
C6 C5 C20 118.6(5) . . ?
C1 C6 S3 118.6(4) . . ?
C1 C6 C5 119.7(5) . . ?
C5 C6 S3 121.7(4) . . ?
C3 C7 S1 110.8(4) . . ?
C9 C8 S1 119.7(5) . . ?
C9 C8 C13 122.9(6) . . ?
C13 C8 S1 117.3(5) . . ?
C8 C9 C10 117.5(6) . . ?
C11 C10 C9 120.6(7) . . ?
C10 C11 C12 121.1(7) . . ?
C11 C12 C13 119.4(7) . . ?
C8 C13 C12 118.5(7) . . ?
C15 C14 S2 118.2(5) . . ?
C19 C14 S2 119.2(5) . . ?
C19 C14 C15 122.6(6) . . ?
C14 C15 C16 117.8(7) . . ?
C17 C16 C15 119.2(7) . . ?
C18 C17 C16 122.5(7) . . ?
C17 C18 C19 119.0(7) . . ?
C14 C19 C18 118.7(7) . . ?
C21 C20 C5 121.3(5) . . ?
C25 C20 C5 119.3(5) . . ?
C25 C20 C21 119.3(5) . . ?
C22 C21 C20 119.8(6) . . ?
C21 C22 C23 120.9(7) . . ?
C22 C23 C26 120.0(7) . . ?
C24 C23 C22 118.5(6) . . ?
C24 C23 C26 121.5(7) . . ?
C23 C24 C25 121.3(6) . . ?
C20 C25 C24 120.0(6) . . ?
C28 C27 S3 120.0(4) . . ?
C28 C27 C32 121.3(5) . . ?
C32 C27 S3 118.7(4) . . ?
C27 C28 C29 118.4(6) . . ?
C30 C29 C28 119.9(6) . . ?
C31 C30 C29 120.9(6) . . ?
C30 C31 C32 119.7(6) . . ?
C27 C32 C31 119.7(6) . . ?
Cl2 C33 Cl1 110.7(4) . . ?

loop_
_geom_bond_atom_site_label_1
_geom_bond_atom_site_label_2
_geom_bond_distance
_geom_bond_site_symmetry_2
_geom_bond_publ_flag
S1 O2 1.424(4) . ?
S1 O3 1.442(4) . ?
S1 C7 1.802(5) . ?
S1 C8 1.771(6) . ?
S2 O4 1.423(4) . ?
S2 O5 1.441(4) . ?
S2 C4 1.806(6) . ?
S2 C14 1.763(6) . ?
S3 O6 1.421(4) . ?
S3 O7 1.458(4) . ?
S3 C6 1.780(5) . ?
S3 C27 1.758(6) . ?
O1 C1 1.361(7) . ?
C1 C2 1.385(8) . ?
C1 C6 1.401(8) . ?
C2 C3 1.383(8) . ?
C3 C4 1.392(8) . ?
C3 C7 1.518(8) . ?
C4 C5 1.428(8) . ?
C5 C6 1.422(8) . ?
C5 C20 1.507(7) . ?
C8 C9 1.369(8) . ?
C8 C13 1.385(9) . ?
C9 C10 1.415(9) . ?
C10 C11 1.362(11) . ?
C11 C12 1.387(11) . ?
C12 C13 1.398(9) . ?
C14 C15 1.390(9) . ?
C14 C19 1.377(8) . ?
C15 C16 1.398(9) . ?
C16 C17 1.380(11) . ?
C17 C18 1.364(11) . ?
C18 C19 1.397(9) . ?
C20 C21 1.394(8) . ?
C20 C25 1.383(8) . ?
C21 C22 1.370(9) . ?
C22 C23 1.407(10) . ?
C23 C24 1.356(10) . ?
C23 C26 1.528(9) . ?
C24 C25 1.389(8) . ?
C27 C28 1.375(8) . ?
C27 C32 1.381(8) . ?
C28 C29 1.407(9) . ?
C29 C30 1.374(9) . ?
C30 C31 1.372(8) . ?
C31 C32 1.381(8) . ?
Cl1 C33 1.764(8) . ?
Cl2 C33 1.762(8) . ?
